data_7052394
loop_
_publ_author_name
'Fr\'ed\'eric Th\'ebault'
'Alexander J. Blake'
'Claire Wilson'
'Neil R. Champness'
'Martin Schr\"oder'

_publ_section_title
;
 Synthesis of pyridazinyl ligands for multimetallic complexes
;
_journal_issue 10
_journal_name_full 'New Journal of Chemistry'
_journal_page_first 1498
_journal_paper_doi 10.1039/b611561f
_journal_volume 30
_journal_year 2006
_chemical_formula_moiety 'C34 H22 N8'
_chemical_formula_sum 'C34 H22 N8'
_chemical_formula_weight 542.60
_chemical_name_systematic
;
?
;
_space_group_IT_number 14
_symmetry_cell_setting monoclinic
_symmetry_space_group_name_Hall '-P 2ybc'
_symmetry_space_group_name_H-M 'P 1 21/c 1'
_atom_sites_solution_hydrogens geom
_atom_sites_solution_primary direct
_atom_sites_solution_secondary difmap
_audit_creation_method 'enCIFer editing of SHELXL97 CIF output'
_cell_angle_alpha 90.00
_cell_angle_beta 91.536(6)
_cell_angle_gamma 90.00
_cell_formula_units_Z 2
_cell_length_a 6.0136(17)
_cell_length_b 29.216(8)
_cell_length_c 7.656(2)
_cell_measurement_reflns_used 1075
_cell_measurement_temperature 150(2)
_cell_measurement_theta_max 22.95
_cell_measurement_theta_min 2.75
_cell_volume 1344.6(6)
_computing_cell_refinement 'Bruker SAINT version 6.36a (Bruker, 2002)'
_computing_data_collection 'Bruker SMART version 5.624 (Bruker, 2001)'
_computing_data_reduction 'Bruker SAINT; Bruker SHELXTL (Bruker, 2001)'
_computing_molecular_graphics ' ?'
_computing_publication_material 'enCIFer(Allen et al.,2004);PLATON (Spek,2003)'
_computing_structure_refinement 'SHELXL-97 (Sheldrick, 1997)'
_computing_structure_solution 'SHELXS-97 (Sheldrick, 1990)'
_diffrn_ambient_temperature 150(2)
_diffrn_measured_fraction_theta_full 0.988
_diffrn_measured_fraction_theta_max 0.988
_diffrn_measurement_device_type 'Bruker SMART1000 CCD area detector'
_diffrn_measurement_method omega
_diffrn_radiation_monochromator graphite
_diffrn_radiation_source 'normal-focus sealed tube'
_diffrn_radiation_type MoK\a
_diffrn_radiation_wavelength 0.71073
_diffrn_reflns_av_R_equivalents 0.0620
_diffrn_reflns_av_sigmaI/netI 0.1094
_diffrn_reflns_limit_h_max 7
_diffrn_reflns_limit_h_min -5
_diffrn_reflns_limit_k_max 37
_diffrn_reflns_limit_k_min -35
_diffrn_reflns_limit_l_max 9
_diffrn_reflns_limit_l_min -9
_diffrn_reflns_number 7907
_diffrn_reflns_theta_full 27.50
_diffrn_reflns_theta_max 27.50
_diffrn_reflns_theta_min 1.39
_diffrn_standards_decay_% 0
_diffrn_standards_number 0
_exptl_absorpt_coefficient_mu 0.084
_exptl_absorpt_correction_type none
_exptl_crystal_colour Colourless
_exptl_crystal_density_diffrn 1.340
_exptl_crystal_density_method 'not measured'
_exptl_crystal_description Column
_exptl_crystal_F_000 564
_exptl_crystal_size_max 0.262
_exptl_crystal_size_mid 0.090
_exptl_crystal_size_min 0.062
_refine_diff_density_max 0.19
_refine_diff_density_min -0.25
_refine_diff_density_rms 0.05
_refine_ls_extinction_method none
_refine_ls_goodness_of_fit_ref 0.888
_refine_ls_hydrogen_treatment constr
_refine_ls_matrix_type full
_refine_ls_number_parameters 190
_refine_ls_number_reflns 3046
_refine_ls_number_restraints 0
_refine_ls_restrained_S_all 0.888
_refine_ls_R_factor_all 0.1262
_refine_ls_R_factor_gt 0.0458
_refine_ls_shift/su_max 0.000
_refine_ls_shift/su_mean 0.000
_refine_ls_structure_factor_coef Fsqd
_refine_ls_weighting_details 'calc w=1/[\s^2^(Fo^2^)+(0.0594P)^2^+0.0957P] where P=(Fo^2^+2Fc^2^)/3'
_refine_ls_weighting_scheme calc
_refine_ls_wR_factor_gt 0.1061
_refine_ls_wR_factor_ref 0.1466
_reflns_number_gt 1382
_reflns_number_total 3390
_reflns_threshold_expression >2sigma(I)
_cod_data_source_file b611561f.txt
_cod_data_source_block Compound_L1a
_cod_depositor_comments
;
The following automatic conversions were performed:
'_symmetry_cell_setting' value 'Monoclinic' changed to 'monoclinic'
according to '/home/saulius/struct/CIF-dictionaries/cif_core.dic'
dictionary named 'cif_core.dic' version 2.4.1 from 2010-06-29.

Automatic conversion script
Id: cif_fix_enum 1527 2010-12-29 10:47:43Z saulius 
;
_cod_original_cell_volume 1344.7(6)
_cod_original_sg_symbol_H-M P21/c
_cod_database_code 7052394

loop_
_symmetry_equiv_pos_as_xyz
'x, y, z'
'-x, y+1/2, -z+1/2'
'-x, -y, -z'
'x, -y-1/2, z-1/2'

loop_
_atom_site_label
_atom_site_type_symbol
_atom_site_fract_x
_atom_site_fract_y
_atom_site_fract_z
_atom_site_U_iso_or_equiv
_atom_site_adp_type
_atom_site_occupancy
_atom_site_symmetry_multiplicity
_atom_site_calc_flag
_atom_site_refinement_flags
_atom_site_disorder_assembly
_atom_site_disorder_group
N1 N 0.6953(4) 0.34856(7) 0.6340(3) 0.0374(6) Uani 1 1 d . . .
N2 N 0.2492(4) 0.31781(7) 0.3391(3) 0.0337(6) Uani 1 1 d . . .
N3 N 0.0805(4) 0.33756(7) 0.2483(3) 0.0351(6) Uani 1 1 d . . .
N4 N -0.0973(4) 0.44165(7) 0.0871(3) 0.0373(6) Uani 1 1 d . . .
C1 C 0.8758(5) 0.33033(10) 0.7111(4) 0.0433(8) Uani 1 1 d . . .
H1 H 0.9714 0.3499 0.7777 0.052 Uiso 1 1 calc R . .
C2 C 0.9319(5) 0.28482(10) 0.6998(4) 0.0457(8) Uani 1 1 d . . .
H2 H 1.0633 0.2734 0.7561 0.055 Uiso 1 1 calc R . .
C3 C 0.7940(5) 0.25648(10) 0.6058(4) 0.0471(8) Uani 1 1 d . . .
H3 H 0.8288 0.2249 0.5956 0.056 Uiso 1 1 calc R . .
C4 C 0.6042(5) 0.27379(9) 0.5258(4) 0.0418(8) Uani 1 1 d . . .
H4 H 0.5056 0.2545 0.4609 0.050 Uiso 1 1 calc R . .
C5 C 0.5607(4) 0.32025(9) 0.5425(3) 0.0319(7) Uani 1 1 d . . .
C6 C 0.3652(4) 0.34258(8) 0.4567(3) 0.0295(6) Uani 1 1 d . . .
C7 C 0.3087(4) 0.38782(8) 0.4952(3) 0.0304(6) Uani 1 1 d . . .
H7 H 0.3905 0.4043 0.5825 0.037 Uiso 1 1 calc R . .
C8 C 0.1347(4) 0.40827(8) 0.4064(3) 0.0270(6) Uani 1 1 d . . .
C9 C 0.0278(4) 0.38141(8) 0.2770(3) 0.0292(6) Uani 1 1 d . . .
C10 C -0.1462(4) 0.40034(8) 0.1554(3) 0.0300(6) Uani 1 1 d . . .
C11 C -0.3406(4) 0.37675(9) 0.1141(4) 0.0348(7) Uani 1 1 d . . .
H11 H -0.3659 0.3472 0.1610 0.042 Uiso 1 1 calc R . .
C12 C -0.4960(5) 0.39695(10) 0.0042(4) 0.0410(7) Uani 1 1 d . . .
H12 H -0.6327 0.3820 -0.0236 0.049 Uiso 1 1 calc R . .
C13 C -0.4496(5) 0.43935(10) -0.0651(4) 0.0440(8) Uani 1 1 d . . .
H13 H -0.5540 0.4541 -0.1414 0.053 Uiso 1 1 calc R . .
C14 C -0.2492(5) 0.46004(10) -0.0217(4) 0.0432(8) Uani 1 1 d . . .
H14 H -0.2179 0.4890 -0.0723 0.052 Uiso 1 1 calc R . .
C15 C 0.2130(4) 0.49175(8) 0.4447(3) 0.0313(7) Uani 1 1 d . . .
H15 H 0.3598 0.4862 0.4069 0.038 Uiso 1 1 calc R . .
C16 C 0.0627(4) 0.45575(8) 0.4522(3) 0.0270(6) Uani 1 1 d . . .
C17 C -0.1508(4) 0.46426(8) 0.5080(3) 0.0318(6) Uani 1 1 d . . .
H17 H -0.2550 0.4399 0.5139 0.038 Uiso 1 1 calc R . .

loop_
_atom_site_aniso_label
_atom_site_aniso_U_11
_atom_site_aniso_U_22
_atom_site_aniso_U_33
_atom_site_aniso_U_23
_atom_site_aniso_U_13
_atom_site_aniso_U_12
N1 0.0345(14) 0.0373(14) 0.0401(15) 0.0004(11) -0.0043(12) 0.0071(11)
N2 0.0359(14) 0.0265(12) 0.0386(15) 0.0007(10) 0.0002(12) 0.0006(10)
N3 0.0400(15) 0.0260(12) 0.0393(14) -0.0040(10) 0.0020(12) -0.0029(10)
N4 0.0453(15) 0.0327(13) 0.0334(14) 0.0004(11) -0.0072(12) -0.0005(11)
C1 0.0369(18) 0.0512(19) 0.0416(18) 0.0046(15) -0.0042(15) 0.0066(15)
C2 0.0407(19) 0.051(2) 0.045(2) 0.0158(16) 0.0064(16) 0.0172(16)
C3 0.054(2) 0.0341(17) 0.053(2) 0.0085(15) 0.0067(17) 0.0141(15)
C4 0.049(2) 0.0289(15) 0.0473(19) 0.0035(13) 0.0044(16) 0.0060(13)
C5 0.0331(16) 0.0300(15) 0.0327(16) 0.0052(12) 0.0066(13) 0.0025(12)
C6 0.0327(16) 0.0245(14) 0.0316(16) 0.0040(12) 0.0046(13) -0.0011(12)
C7 0.0327(16) 0.0261(14) 0.0326(16) -0.0021(12) 0.0016(13) -0.0022(12)
C8 0.0259(15) 0.0251(14) 0.0303(15) 0.0007(11) 0.0029(12) -0.0011(11)
C9 0.0298(15) 0.0258(14) 0.0321(16) -0.0018(12) 0.0026(12) -0.0052(12)
C10 0.0355(17) 0.0279(14) 0.0267(15) -0.0047(12) 0.0013(12) 0.0018(12)
C11 0.0331(16) 0.0389(16) 0.0323(16) -0.0039(13) -0.0009(13) -0.0035(13)
C12 0.0327(17) 0.0528(19) 0.0374(17) -0.0108(15) -0.0011(14) -0.0038(14)
C13 0.0430(19) 0.055(2) 0.0339(17) -0.0059(15) -0.0094(15) 0.0089(15)
C14 0.056(2) 0.0386(17) 0.0348(18) 0.0004(14) -0.0094(15) 0.0010(15)
C15 0.0254(15) 0.0298(15) 0.0385(16) -0.0040(12) 0.0011(12) 0.0007(12)
C16 0.0279(15) 0.0263(14) 0.0263(14) -0.0013(11) -0.0058(12) 0.0003(12)
C17 0.0289(15) 0.0255(14) 0.0410(17) -0.0026(12) -0.0008(13) -0.0036(11)

loop_
_atom_type_symbol
_atom_type_description
_atom_type_scat_dispersion_real
_atom_type_scat_dispersion_imag
_atom_type_scat_source
C C 0.0033 0.0016 'International Tables Vol C Tables 4.2.6.8 and 6.1.1.4'
H H 0.0000 0.0000 'International Tables Vol C Tables 4.2.6.8 and 6.1.1.4'
N N 0.0061 0.0033 'International Tables Vol C Tables 4.2.6.8 and 6.1.1.4'

loop_
_geom_angle_atom_site_label_1
_geom_angle_atom_site_label_2
_geom_angle_atom_site_label_3
_geom_angle
_geom_angle_site_symmetry_1
_geom_angle_site_symmetry_3
_geom_angle_publ_flag
C1 N1 C5 117.2(2) . . ?
C6 N2 N3 119.2(2) . . ?
C9 N3 N2 120.3(2) . . ?
C14 N4 C10 116.7(2) . . ?
N1 C1 C2 123.8(3) . . ?
N1 C1 H1 118.1 . . ?
C2 C1 H1 118.1 . . ?
C3 C2 C1 118.3(3) . . ?
C3 C2 H2 120.9 . . ?
C1 C2 H2 120.9 . . ?
C2 C3 C4 119.8(3) . . ?
C2 C3 H3 120.1 . . ?
C4 C3 H3 120.1 . . ?
C3 C4 C5 118.3(3) . . ?
C3 C4 H4 120.9 . . ?
C5 C4 H4 120.9 . . ?
N1 C5 C4 122.6(3) . . ?
N1 C5 C6 114.9(2) . . ?
C4 C5 C6 122.5(3) . . ?
N2 C6 C7 121.9(2) . . ?
N2 C6 C5 117.0(2) . . ?
C7 C6 C5 121.1(2) . . ?
C8 C7 C6 119.6(2) . . ?
C8 C7 H7 120.2 . . ?
C6 C7 H7 120.2 . . ?
C7 C8 C9 115.8(2) . . ?
C7 C8 C16 120.6(2) . . ?
C9 C8 C16 123.5(2) . . ?
N3 C9 C8 122.9(2) . . ?
N3 C9 C10 114.8(2) . . ?
C8 C9 C10 122.3(2) . . ?
N4 C10 C11 123.2(3) . . ?
N4 C10 C9 114.7(2) . . ?
C11 C10 C9 122.2(2) . . ?
C12 C11 C10 118.8(3) . . ?
C12 C11 H11 120.6 . . ?
C10 C11 H11 120.6 . . ?
C11 C12 C13 118.7(3) . . ?
C11 C12 H12 120.7 . . ?
C13 C12 H12 120.7 . . ?
C12 C13 C14 119.0(3) . . ?
C12 C13 H13 120.5 . . ?
C14 C13 H13 120.5 . . ?
N4 C14 C13 123.6(3) . . ?
N4 C14 H14 118.2 . . ?
C13 C14 H14 118.2 . . ?
C16 C15 C17 120.6(2) . 3_566 ?
C16 C15 H15 119.7 . . ?
C17 C15 H15 119.7 3_566 . ?
C17 C16 C15 119.1(2) . . ?
C17 C16 C8 120.9(2) . . ?
C15 C16 C8 119.9(2) . . ?
C16 C17 C15 120.3(2) . 3_566 ?
C16 C17 H17 119.9 . . ?
C15 C17 H17 119.9 3_566 . ?

loop_
_geom_bond_atom_site_label_1
_geom_bond_atom_site_label_2
_geom_bond_distance
_geom_bond_site_symmetry_2
_geom_bond_publ_flag
N1 C1 1.333(3) . ?
N1 C5 1.341(3) . ?
N2 C6 1.337(3) . ?
N2 N3 1.344(3) . ?
N3 C9 1.339(3) . ?
N4 C14 1.333(3) . ?
N4 C10 1.351(3) . ?
C1 C2 1.375(4) . ?
C1 H1 0.9500 . ?
C2 C3 1.363(4) . ?
C2 H2 0.9500 . ?
C3 C4 1.377(4) . ?
C3 H3 0.9500 . ?
C4 C5 1.389(3) . ?
C4 H4 0.9500 . ?
C5 C6 1.483(4) . ?
C6 C7 1.398(3) . ?
C7 C8 1.369(3) . ?
C7 H7 0.9500 . ?
C8 C9 1.406(3) . ?
C8 C16 1.498(3) . ?
C9 C10 1.488(4) . ?
C10 C11 1.386(4) . ?
C11 C12 1.374(4) . ?
C11 H11 0.9500 . ?
C12 C13 1.379(4) . ?
C12 H12 0.9500 . ?
C13 C14 1.381(4) . ?
C13 H13 0.9500 . ?
C14 H14 0.9500 . ?
C15 C16 1.389(3) . ?
C15 C17 1.389(3) 3_566 ?
C15 H15 0.9500 . ?
C16 C17 1.386(3) . ?
C17 H17 0.9500 . ?
